data_1575371
loop_
_publ_author_name
'Shi, Dier'
'Liu, Jiyong'
'Liu, Shuna'
'Wang, Yu'
'Yu, Kaxi'
'Hu, Xiurong'

_publ_section_title
;
 Reversible single-crystal-to-single-crystal phase transition of
 nirmatrelvir
;
_journal_issue 36
_journal_name_full CrystEngComm
_journal_page_first 6009
_journal_page_last 6018
_journal_paper_doi 10.1039/D5CE00705D
_journal_volume 27
_journal_year 2025
_chemical_absolute_configuration unk
_chemical_formula_moiety 'C23 H32 F3 N5 O4'
_chemical_formula_sum 'C23 H32 F3 N5 O4'
_chemical_formula_weight 499.53
_space_group_crystal_system orthorhombic
_space_group_IT_number 19
_space_group_name_Hall 'P 2ac 2ab'
_space_group_name_H-M_alt 'P 21 21 21'
_atom_sites_solution_hydrogens geom
_atom_sites_solution_primary dual
_audit_creation_date 2023-05-17
_audit_creation_method
;
Olex2 1.5
(compiled 2022.04.07 svn.rca3783a0 for OlexSys, GUI svn.r6498)
;
_audit_update_record
;
2024-06-13 deposited with the CCDC.	2025-08-07 downloaded from the CCDC.
;
_cell_angle_alpha 90
_cell_angle_beta 90
_cell_angle_gamma 90
_cell_formula_units_Z 4
_cell_length_a 9.2453(5)
_cell_length_b 15.1879(8)
_cell_length_c 18.1544(8)
_cell_measurement_reflns_used 4419
_cell_measurement_temperature 268.0
_cell_measurement_theta_max 27.31
_cell_measurement_theta_min 2.47
_cell_volume 2549.2(2)
_computing_cell_refinement 'SAINT V8.40B (?, 2016)'
_computing_data_reduction 'SAINT V8.40B (?, 2016)'
_computing_molecular_graphics 'Olex2 1.5 (Dolomanov et al., 2009)'
_computing_publication_material 'Olex2 1.5 (Dolomanov et al., 2009)'
_computing_structure_refinement 'SHELXL 2019/2 (Sheldrick, 2015)'
_computing_structure_solution 'SHELXT 2018/2 (Sheldrick, 2018)'
_diffrn_ambient_temperature 268.0
_diffrn_measured_fraction_theta_full 0.998
_diffrn_measured_fraction_theta_max 0.997
_diffrn_measurement_device_type 'Bruker D8 Venture'
_diffrn_measurement_method '\f and \w scans'
_diffrn_radiation_type MoK\a
_diffrn_radiation_wavelength 0.71073
_diffrn_reflns_av_R_equivalents 0.0916
_diffrn_reflns_av_unetI/netI 0.0760
_diffrn_reflns_Laue_measured_fraction_full 0.998
_diffrn_reflns_Laue_measured_fraction_max 0.997
_diffrn_reflns_limit_h_max 12
_diffrn_reflns_limit_h_min -11
_diffrn_reflns_limit_k_max 19
_diffrn_reflns_limit_k_min -19
_diffrn_reflns_limit_l_max 23
_diffrn_reflns_limit_l_min -21
_diffrn_reflns_number 27731
_diffrn_reflns_point_group_measured_fraction_full 0.998
_diffrn_reflns_point_group_measured_fraction_max 0.997
_diffrn_reflns_theta_full 25.242
_diffrn_reflns_theta_max 27.510
_diffrn_reflns_theta_min 2.244
_diffrn_source_current 1.4
_diffrn_source_power 0.07
_diffrn_source_voltage 50.0
_diffrn_standards_number 0
_exptl_absorpt_coefficient_mu 0.105
_exptl_absorpt_correction_T_max 0.7456
_exptl_absorpt_correction_T_min 0.6731
_exptl_absorpt_correction_type multi-scan
_exptl_absorpt_process_details
;
SADABS-2016/2 (Bruker,2016/2) was used for absorption correction.
wR2(int) was 0.1160 before and 0.0704 after correction.
The Ratio of minimum to maximum transmission is 0.9028.
The \l/2 correction factor is Not present.
;
_exptl_crystal_colour colourless
_exptl_crystal_colour_primary colourless
_exptl_crystal_density_diffrn 1.302
_exptl_crystal_description needle
_exptl_crystal_F_000 1056
_exptl_crystal_size_max 0.28
_exptl_crystal_size_mid 0.113
_exptl_crystal_size_min 0.07
_refine_diff_density_max 0.266
_refine_diff_density_min -0.255
_refine_diff_density_rms 0.050
_refine_ls_abs_structure_details
;
 Flack x determined using 1090 quotients [(I+)-(I-)]/[(I+)+(I-)]
 (Parsons, Flack and Wagner, Acta Cryst. B69 (2013) 249-259).
;
_refine_ls_abs_structure_Flack 0.8(6)
_refine_ls_extinction_method none
_refine_ls_goodness_of_fit_ref 1.104
_refine_ls_hydrogen_treatment constr
_refine_ls_matrix_type full
_refine_ls_number_parameters 321
_refine_ls_number_reflns 5830
_refine_ls_number_restraints 0
_refine_ls_restrained_S_all 1.104
_refine_ls_R_factor_all 0.1331
_refine_ls_R_factor_gt 0.0737
_refine_ls_shift/su_max 0.001
_refine_ls_shift/su_mean 0.000
_refine_ls_structure_factor_coef Fsqd
_refine_ls_weighting_details 'w=1/[\s^2^(Fo^2^)+(0.0369P)^2^+1.1552P] where P=(Fo^2^+2Fc^2^)/3'
_refine_ls_weighting_scheme calc
_refine_ls_wR_factor_gt 0.1255
_refine_ls_wR_factor_ref 0.1520
_reflns_Friedel_coverage 0.773
_reflns_Friedel_fraction_full 0.997
_reflns_Friedel_fraction_max 0.996
_reflns_number_gt 3622
_reflns_number_total 5830
_reflns_threshold_expression 'I > 2\s(I)'
_cod_data_source_file d5ce00705d2.cif
_cod_data_source_block nmtw_1_268k_0m
_cod_depositor_comments 'Adding full bibliography for 1575370--1575374.cif.'
_cod_database_code 1575371
_shelx_shelxl_version_number 2019/2
_shelx_space_group_comment
;
The symmetry employed for this shelxl refinement is uniquely defined
by the following loop, which should always be used as a source of
symmetry information in preference to the above space-group names.
They are only intended as comments.
;
_shelx_estimated_absorpt_t_max 0.993
_shelx_estimated_absorpt_t_min 0.971
_olex2_refinement_description
;
1. Fixed Uiso
 At 1.2 times of:
  All C(H) groups, All C(H,H) groups, All N(H) groups
 At 1.5 times of:
  All C(H,H,H) groups
2.a Ternary CH refined with riding coordinates:
 C9(H9), C6(H6), C17(H17), C3(H3A), C10(H10), C11(H11)
2.b Secondary CH2 refined with riding coordinates:
 C5(H5A,H5B), C2(H2A,H2B), C12(H12A,H12B), C1(H1A,H1B)
2.c Aromatic/amide H refined with riding coordinates:
 N3(H3), N5(H5), N1(H1)
2.d Idealised Me refined as rotating group:
 C20(H20A,H20B,H20C), C14(H14A,H14B,H14C), C21(H21A,H21B,H21C), C19(H19A,H19B,
 H19C), C15(H15A,H15B,H15C)
;
_olex2_submission_special_instructions 'No special instructions were received'

loop_
_space_group_symop_operation_xyz
'x, y, z'
'-x+1/2, -y, z+1/2'
'-x, y+1/2, -z+1/2'
'x+1/2, -y+1/2, -z'

loop_
_atom_site_label
_atom_site_type_symbol
_atom_site_fract_x
_atom_site_fract_y
_atom_site_fract_z
_atom_site_U_iso_or_equiv
_atom_site_adp_type
_atom_site_occupancy
_atom_site_site_symmetry_order
_atom_site_calc_flag
_atom_site_refinement_flags_posn
_atom_site_refinement_flags_adp
_atom_site_refinement_flags_occupancy
_atom_site_disorder_assembly
_atom_site_disorder_group
N4 N -0.8580(4) -0.6843(3) -0.1912(2) 0.0388(10) Uani 1 1 d . . . . .
O2 O -0.7600(4) -0.5563(2) -0.28528(19) 0.0548(10) Uani 1 1 d . . . . .
N3 N -0.6801(4) -0.6519(2) -0.3712(2) 0.0353(9) Uani 1 1 d . . . . .
H3 H -0.665082 -0.706161 -0.382397 0.042 Uiso 1 1 calc R U . . .
O3 O -0.8284(4) -0.6204(3) -0.0810(2) 0.0587(10) Uani 1 1 d . . . . .
O1 O -0.2777(4) -0.7319(2) -0.5177(2) 0.0605(11) Uani 1 1 d . . . . .
N5 N -0.5536(4) -0.5700(2) -0.1398(2) 0.0424(10) Uani 1 1 d . . . . .
H5 H -0.581627 -0.535866 -0.104767 0.051 Uiso 1 1 calc R U . . .
O4 O -0.4076(5) -0.5805(3) -0.2407(2) 0.0825(14) Uani 1 1 d . . . . .
C8 C -0.7492(5) -0.6314(3) -0.3079(3) 0.0355(10) Uani 1 1 d . . . . .
N1 N -0.1266(5) -0.6343(3) -0.4618(3) 0.0574(13) Uani 1 1 d . . . . .
H1 H -0.048198 -0.651905 -0.482633 0.069 Uiso 1 1 calc R U . . .
F2 F -0.4889(6) -0.3985(3) -0.1334(3) 0.1135(16) Uani 1 1 d . . . . .
C9 C -0.8104(5) -0.7104(3) -0.2653(2) 0.0334(10) Uani 1 1 d . . . . .
H9 H -0.737897 -0.757315 -0.262020 0.040 Uiso 1 1 calc R U . . .
C4 C -0.2544(6) -0.6713(3) -0.4748(3) 0.0434(12) Uani 1 1 d . . . . .
C16 C -0.7747(5) -0.6522(3) -0.1367(3) 0.0401(11) Uani 1 1 d . . . . .
C6 C -0.6312(5) -0.5826(3) -0.4204(3) 0.0395(11) Uani 1 1 d . . . . .
H6 H -0.598410 -0.532284 -0.391021 0.047 Uiso 1 1 calc R U . . .
C17 C -0.6101(5) -0.6593(3) -0.1440(3) 0.0396(11) Uani 1 1 d . . . . .
H17 H -0.588677 -0.682072 -0.193329 0.048 Uiso 1 1 calc R U . . .
C3 C -0.3663(5) -0.6254(3) -0.4281(3) 0.0384(11) Uani 1 1 d . . . . .
H3A H -0.384660 -0.660987 -0.384024 0.046 Uiso 1 1 calc R U . . .
C7 C -0.7522(6) -0.5543(4) -0.4681(3) 0.0509(13) Uani 1 1 d . . . . .
N2 N -0.8427(6) -0.5351(4) -0.5070(3) 0.0698(15) Uani 1 1 d . . . . .
C5 C -0.5068(5) -0.6139(3) -0.4696(3) 0.0395(11) Uani 1 1 d . . . . .
H5A H -0.533284 -0.669514 -0.492097 0.047 Uiso 1 1 calc R U . . .
H5B H -0.492349 -0.571396 -0.508863 0.047 Uiso 1 1 calc R U . . .
C2 C -0.2901(6) -0.5406(3) -0.4052(3) 0.0493(13) Uani 1 1 d . . . . .
H2A H -0.314792 -0.492825 -0.438329 0.059 Uiso 1 1 calc R U . . .
H2B H -0.316880 -0.524074 -0.355453 0.059 Uiso 1 1 calc R U . . .
C18 C -0.5378(6) -0.7215(3) -0.0873(3) 0.0487(13) Uani 1 1 d . . . . .
C10 C -0.9470(5) -0.7447(3) -0.3019(3) 0.0433(12) Uani 1 1 d . . . . .
H10 H -0.957152 -0.736352 -0.355176 0.052 Uiso 1 1 calc R U . . .
C12 C -1.0161(5) -0.6733(4) -0.1874(3) 0.0467(13) Uani 1 1 d . . . . .
H12A H -1.041982 -0.611475 -0.188724 0.056 Uiso 1 1 calc R U . . .
H12B H -1.054119 -0.699092 -0.142478 0.056 Uiso 1 1 calc R U . . .
C13 C -1.0367(6) -0.8155(3) -0.2658(3) 0.0503(13) Uani 1 1 d . . . . .
C1 C -0.1300(6) -0.5617(4) -0.4097(3) 0.0550(14) Uani 1 1 d . . . . .
H1A H -0.075237 -0.511685 -0.427789 0.066 Uiso 1 1 calc R U . . .
H1B H -0.092109 -0.579309 -0.362137 0.066 Uiso 1 1 calc R U . . .
C11 C -1.0738(6) -0.7203(4) -0.2535(3) 0.0525(14) Uani 1 1 d . . . . .
H11 H -1.160909 -0.696803 -0.277183 0.063 Uiso 1 1 calc R U . . .
C20 C -0.5359(8) -0.6818(4) -0.0099(3) 0.0662(17) Uani 1 1 d . . . . .
H20A H -0.632106 -0.664474 0.003611 0.099 Uiso 1 1 calc R U . . .
H20B H -0.473567 -0.631280 -0.009313 0.099 Uiso 1 1 calc R U . . .
H20C H -0.500776 -0.724822 0.024460 0.099 Uiso 1 1 calc R U . . .
C22 C -0.4592(7) -0.5401(4) -0.1894(3) 0.0561(15) Uani 1 1 d . . . . .
C14 C -0.9802(7) -0.8720(4) -0.2036(3) 0.0626(16) Uani 1 1 d . . . . .
H14A H -0.916776 -0.837690 -0.173114 0.094 Uiso 1 1 calc R U . . .
H14B H -0.928162 -0.921240 -0.223487 0.094 Uiso 1 1 calc R U . . .
H14C H -1.059927 -0.892987 -0.174545 0.094 Uiso 1 1 calc R U . . .
F1 F -0.2824(6) -0.4407(4) -0.1534(5) 0.193(4) Uani 1 1 d . . . . .
C21 C -0.6194(7) -0.8085(4) -0.0847(4) 0.0711(18) Uani 1 1 d . . . . .
H21A H -0.622512 -0.833722 -0.133148 0.107 Uiso 1 1 calc R U . . .
H21B H -0.716153 -0.798332 -0.067528 0.107 Uiso 1 1 calc R U . . .
H21C H -0.570928 -0.848181 -0.051783 0.107 Uiso 1 1 calc R U . . .
F3 F -0.4120(10) -0.4027(4) -0.2392(3) 0.209(4) Uani 1 1 d . . . . .
C19 C -0.3814(6) -0.7382(5) -0.1114(4) 0.078(2) Uani 1 1 d . . . . .
H19A H -0.329451 -0.683438 -0.111978 0.117 Uiso 1 1 calc R U . . .
H19B H -0.380770 -0.763510 -0.159794 0.117 Uiso 1 1 calc R U . . .
H19C H -0.336020 -0.777926 -0.077381 0.117 Uiso 1 1 calc R U . . .
C15 C -1.1352(7) -0.8648(4) -0.3183(3) 0.075(2) Uani 1 1 d . . . . .
H15A H -1.082261 -0.911816 -0.341158 0.112 Uiso 1 1 calc R U . . .
H15B H -1.169997 -0.825153 -0.355433 0.112 Uiso 1 1 calc R U . . .
H15C H -1.215619 -0.888679 -0.291461 0.112 Uiso 1 1 calc R U . . .
C23 C -0.4098(10) -0.4469(5) -0.1782(4) 0.089(2) Uani 1 1 d . . . . .

loop_
_atom_site_aniso_label
_atom_site_aniso_U_11
_atom_site_aniso_U_22
_atom_site_aniso_U_33
_atom_site_aniso_U_23
_atom_site_aniso_U_13
_atom_site_aniso_U_12
N4 0.032(2) 0.050(2) 0.034(2) 0.0011(17) 0.0049(19) -0.0007(19)
O2 0.075(3) 0.0370(19) 0.052(2) -0.0062(15) 0.020(2) -0.0006(19)
N3 0.043(2) 0.0308(19) 0.032(2) -0.0026(15) 0.0065(18) -0.0024(17)
O3 0.043(2) 0.087(3) 0.046(2) -0.024(2) 0.0082(19) -0.006(2)
O1 0.062(3) 0.060(2) 0.060(3) -0.025(2) 0.001(2) 0.009(2)
N5 0.044(2) 0.049(2) 0.034(2) -0.0008(18) 0.001(2) -0.014(2)
O4 0.090(3) 0.097(3) 0.060(3) -0.011(2) 0.036(3) -0.027(3)
C8 0.032(2) 0.039(3) 0.035(3) 0.000(2) -0.002(2) 0.000(2)
N1 0.040(3) 0.070(3) 0.063(3) -0.015(2) 0.012(2) 0.001(2)
F2 0.149(5) 0.066(3) 0.126(4) -0.013(3) 0.013(4) -0.033(3)
C9 0.035(2) 0.038(2) 0.028(2) -0.0013(18) 0.003(2) 0.000(2)
C4 0.044(3) 0.048(3) 0.038(3) -0.004(2) 0.002(2) 0.004(3)
C16 0.033(3) 0.048(3) 0.039(3) -0.005(2) 0.007(2) -0.008(2)
C6 0.036(3) 0.041(3) 0.042(3) 0.005(2) 0.006(2) -0.002(2)
C17 0.039(3) 0.045(3) 0.034(3) -0.006(2) 0.000(2) -0.007(2)
C3 0.039(3) 0.040(3) 0.037(3) -0.004(2) 0.005(2) -0.001(2)
C7 0.039(3) 0.056(3) 0.058(4) 0.020(3) 0.013(3) 0.006(3)
N2 0.053(3) 0.086(4) 0.070(4) 0.035(3) 0.005(3) 0.005(3)
C5 0.038(3) 0.047(3) 0.034(3) -0.001(2) 0.006(2) -0.002(2)
C2 0.047(3) 0.050(3) 0.051(3) -0.014(2) 0.001(3) -0.002(3)
C18 0.043(3) 0.053(3) 0.050(3) 0.004(2) -0.006(3) -0.004(3)
C10 0.041(3) 0.051(3) 0.038(3) 0.003(2) -0.001(2) -0.010(2)
C12 0.031(3) 0.060(3) 0.049(3) 0.000(3) 0.006(2) 0.002(2)
C13 0.048(3) 0.055(3) 0.049(3) 0.006(2) -0.005(3) -0.017(3)
C1 0.051(3) 0.059(3) 0.055(3) -0.009(3) 0.005(3) -0.007(3)
C11 0.035(3) 0.074(4) 0.048(3) 0.008(3) -0.006(2) -0.008(3)
C20 0.077(5) 0.073(4) 0.048(4) 0.009(3) -0.014(3) -0.010(4)
C22 0.057(4) 0.064(4) 0.047(3) 0.001(3) 0.007(3) -0.020(3)
C14 0.069(4) 0.061(4) 0.058(4) 0.014(3) -0.006(3) -0.014(3)
F1 0.091(4) 0.150(5) 0.338(11) -0.063(6) -0.025(5) -0.057(4)
C21 0.077(4) 0.053(4) 0.083(5) 0.011(3) -0.013(4) -0.011(3)
F3 0.418(13) 0.118(4) 0.092(4) 0.020(3) 0.031(6) -0.133(6)
C19 0.049(4) 0.107(5) 0.077(5) 0.012(4) 0.003(3) 0.021(4)
C15 0.078(5) 0.087(5) 0.059(4) 0.005(3) -0.011(4) -0.047(4)
C23 0.111(7) 0.080(5) 0.074(5) -0.007(4) 0.027(5) -0.047(5)

loop_
_atom_type_symbol
_atom_type_description
_atom_type_scat_dispersion_real
_atom_type_scat_dispersion_imag
_atom_type_scat_source
C C 0.0033 0.0016 'International Tables Vol C Tables 4.2.6.8 and 6.1.1.4'
H H 0.0000 0.0000 'International Tables Vol C Tables 4.2.6.8 and 6.1.1.4'
F F 0.0171 0.0103 'International Tables Vol C Tables 4.2.6.8 and 6.1.1.4'
N N 0.0061 0.0033 'International Tables Vol C Tables 4.2.6.8 and 6.1.1.4'
O O 0.0106 0.0060 'International Tables Vol C Tables 4.2.6.8 and 6.1.1.4'

loop_
_geom_angle_atom_site_label_1
_geom_angle_atom_site_label_2
_geom_angle_atom_site_label_3
_geom_angle
_geom_angle_site_symmetry_1
_geom_angle_site_symmetry_3
_geom_angle_publ_flag
C9 N4 C12 111.7(4) . . ?
C16 N4 C9 126.8(4) . . ?
C16 N4 C12 119.5(4) . . ?
C8 N3 H3 119.9 . . ?
C8 N3 C6 120.2(4) . . ?
C6 N3 H3 119.9 . . ?
C17 N5 H5 119.5 . . ?
C22 N5 H5 119.5 . . ?
C22 N5 C17 121.1(4) . . ?
O2 C8 N3 122.8(4) . . ?
O2 C8 C9 122.1(4) . . ?
N3 C8 C9 115.0(4) . . ?
C4 N1 H1 122.7 . . ?
C4 N1 C1 114.7(4) . . ?
C1 N1 H1 122.7 . . ?
N4 C9 C8 111.2(4) . . ?
N4 C9 H9 110.2 . . ?
N4 C9 C10 104.1(4) . . ?
C8 C9 H9 110.2 . . ?
C10 C9 C8 110.7(4) . . ?
C10 C9 H9 110.2 . . ?
O1 C4 N1 125.9(5) . . ?
O1 C4 C3 125.7(5) . . ?
N1 C4 C3 108.3(4) . . ?
N4 C16 C17 118.7(4) . . ?
O3 C16 N4 121.2(4) . . ?
O3 C16 C17 120.1(4) . . ?
N3 C6 H6 109.1 . . ?
N3 C6 C7 109.6(4) . . ?
N3 C6 C5 111.6(4) . . ?
C7 C6 H6 109.1 . . ?
C7 C6 C5 108.4(4) . . ?
C5 C6 H6 109.1 . . ?
N5 C17 C16 106.6(4) . . ?
N5 C17 H17 107.7 . . ?
N5 C17 C18 112.3(4) . . ?
C16 C17 H17 107.7 . . ?
C16 C17 C18 114.5(4) . . ?
C18 C17 H17 107.7 . . ?
C4 C3 H3A 108.8 . . ?
C4 C3 C5 111.2(4) . . ?
C4 C3 C2 103.1(4) . . ?
C5 C3 H3A 108.8 . . ?
C5 C3 C2 115.8(4) . . ?
C2 C3 H3A 108.8 . . ?
N2 C7 C6 177.0(7) . . ?
C6 C5 H5A 109.0 . . ?
C6 C5 H5B 109.0 . . ?
C3 C5 C6 112.9(4) . . ?
C3 C5 H5A 109.0 . . ?
C3 C5 H5B 109.0 . . ?
H5A C5 H5B 107.8 . . ?
C3 C2 H2A 110.8 . . ?
C3 C2 H2B 110.8 . . ?
H2A C2 H2B 108.8 . . ?
C1 C2 C3 105.0(4) . . ?
C1 C2 H2A 110.8 . . ?
C1 C2 H2B 110.8 . . ?
C20 C18 C17 112.0(4) . . ?
C20 C18 C19 108.4(5) . . ?
C21 C18 C17 109.6(4) . . ?
C21 C18 C20 108.6(5) . . ?
C21 C18 C19 109.5(5) . . ?
C19 C18 C17 108.6(5) . . ?
C9 C10 H10 117.9 . . ?
C13 C10 C9 120.8(4) . . ?
C13 C10 H10 117.9 . . ?
C13 C10 C11 59.7(3) . . ?
C11 C10 C9 107.8(4) . . ?
C11 C10 H10 117.9 . . ?
N4 C12 H12A 110.7 . . ?
N4 C12 H12B 110.7 . . ?
N4 C12 C11 105.2(4) . . ?
H12A C12 H12B 108.8 . . ?
C11 C12 H12A 110.7 . . ?
C11 C12 H12B 110.7 . . ?
C10 C13 C14 122.6(5) . . ?
C10 C13 C15 114.2(4) . . ?
C11 C13 C10 60.2(3) . . ?
C11 C13 C14 120.9(5) . . ?
C11 C13 C15 115.6(5) . . ?
C14 C13 C15 113.4(5) . . ?
N1 C1 C2 102.5(4) . . ?
N1 C1 H1A 111.3 . . ?
N1 C1 H1B 111.3 . . ?
C2 C1 H1A 111.3 . . ?
C2 C1 H1B 111.3 . . ?
H1A C1 H1B 109.2 . . ?
C10 C11 H11 118.2 . . ?
C12 C11 C10 107.9(4) . . ?
C12 C11 C13 119.8(5) . . ?
C12 C11 H11 118.2 . . ?
C13 C11 C10 60.1(3) . . ?
C13 C11 H11 118.2 . . ?
C18 C20 H20A 109.5 . . ?
C18 C20 H20B 109.5 . . ?
C18 C20 H20C 109.5 . . ?
H20A C20 H20B 109.5 . . ?
H20A C20 H20C 109.5 . . ?
H20B C20 H20C 109.5 . . ?
N5 C22 C23 115.4(5) . . ?
O4 C22 N5 127.1(5) . . ?
O4 C22 C23 117.5(6) . . ?
C13 C14 H14A 109.5 . . ?
C13 C14 H14B 109.5 . . ?
C13 C14 H14C 109.5 . . ?
H14A C14 H14B 109.5 . . ?
H14A C14 H14C 109.5 . . ?
H14B C14 H14C 109.5 . . ?
C18 C21 H21A 109.5 . . ?
C18 C21 H21B 109.5 . . ?
C18 C21 H21C 109.5 . . ?
H21A C21 H21B 109.5 . . ?
H21A C21 H21C 109.5 . . ?
H21B C21 H21C 109.5 . . ?
C18 C19 H19A 109.5 . . ?
C18 C19 H19B 109.5 . . ?
C18 C19 H19C 109.5 . . ?
H19A C19 H19B 109.5 . . ?
H19A C19 H19C 109.5 . . ?
H19B C19 H19C 109.5 . . ?
C13 C15 H15A 109.5 . . ?
C13 C15 H15B 109.5 . . ?
C13 C15 H15C 109.5 . . ?
H15A C15 H15B 109.5 . . ?
H15A C15 H15C 109.5 . . ?
H15B C15 H15C 109.5 . . ?
F2 C23 C22 116.1(6) . . ?
F1 C23 F2 104.8(7) . . ?
F1 C23 C22 113.6(8) . . ?
F1 C23 F3 106.3(7) . . ?
F3 C23 F2 103.3(8) . . ?
F3 C23 C22 111.6(6) . . ?

loop_
_geom_bond_atom_site_label_1
_geom_bond_atom_site_label_2
_geom_bond_distance
_geom_bond_site_symmetry_2
_geom_bond_publ_flag
N4 C9 1.469(6) . ?
N4 C16 1.345(6) . ?
N4 C12 1.473(6) . ?
O2 C8 1.217(5) . ?
N3 H3 0.8600 . ?
N3 C8 1.351(6) . ?
N3 C6 1.453(6) . ?
O3 C16 1.225(6) . ?
O1 C4 1.224(6) . ?
N5 H5 0.8600 . ?
N5 C17 1.456(6) . ?
N5 C22 1.334(6) . ?
O4 C22 1.214(7) . ?
C8 C9 1.536(6) . ?
N1 H1 0.8600 . ?
N1 C4 1.329(7) . ?
N1 C1 1.453(7) . ?
F2 C23 1.318(8) . ?
C9 H9 0.9800 . ?
C9 C10 1.519(6) . ?
C4 C3 1.509(7) . ?
C16 C17 1.531(7) . ?
C6 H6 0.9800 . ?
C6 C7 1.478(7) . ?
C6 C5 1.532(6) . ?
C17 H17 0.9800 . ?
C17 C18 1.549(7) . ?
C3 H3A 0.9800 . ?
C3 C5 1.512(6) . ?
C3 C2 1.526(7) . ?
C7 N2 1.133(7) . ?
C5 H5A 0.9700 . ?
C5 H5B 0.9700 . ?
C2 H2A 0.9700 . ?
C2 H2B 0.9700 . ?
C2 C1 1.516(7) . ?
C18 C20 1.529(7) . ?
C18 C21 1.521(7) . ?
C18 C19 1.531(8) . ?
C10 H10 0.9800 . ?
C10 C13 1.509(7) . ?
C10 C11 1.511(7) . ?
C12 H12A 0.9700 . ?
C12 H12B 0.9700 . ?
C12 C11 1.495(7) . ?
C13 C11 1.504(8) . ?
C13 C14 1.512(7) . ?
C13 C15 1.515(7) . ?
C1 H1A 0.9700 . ?
C1 H1B 0.9700 . ?
C11 H11 0.9800 . ?
C20 H20A 0.9600 . ?
C20 H20B 0.9600 . ?
C20 H20C 0.9600 . ?
C22 C23 1.502(8) . ?
C14 H14A 0.9600 . ?
C14 H14B 0.9600 . ?
C14 H14C 0.9600 . ?
F1 C23 1.265(10) . ?
C21 H21A 0.9600 . ?
C21 H21B 0.9600 . ?
C21 H21C 0.9600 . ?
F3 C23 1.295(9) . ?
C19 H19A 0.9600 . ?
C19 H19B 0.9600 . ?
C19 H19C 0.9600 . ?
C15 H15A 0.9600 . ?
C15 H15B 0.9600 . ?
C15 H15C 0.9600 . ?

loop_
_geom_torsion_atom_site_label_1
_geom_torsion_atom_site_label_2
_geom_torsion_atom_site_label_3
_geom_torsion_atom_site_label_4
_geom_torsion
_geom_torsion_site_symmetry_1
_geom_torsion_site_symmetry_2
_geom_torsion_site_symmetry_3
_geom_torsion_site_symmetry_4
_geom_torsion_publ_flag
N4 C9 C10 C13 -53.6(6) . . . . ?
N4 C9 C10 C11 11.3(5) . . . . ?
N4 C16 C17 N5 121.9(5) . . . . ?
N4 C16 C17 C18 -113.3(5) . . . . ?
N4 C12 C11 C10 -9.5(6) . . . . ?
N4 C12 C11 C13 55.7(6) . . . . ?
O2 C8 C9 N4 -9.7(6) . . . . ?
O2 C8 C9 C10 105.6(5) . . . . ?
N3 C8 C9 N4 169.0(4) . . . . ?
N3 C8 C9 C10 -75.8(5) . . . . ?
N3 C6 C5 C3 -71.8(5) . . . . ?
O3 C16 C17 N5 -60.4(6) . . . . ?
O3 C16 C17 C18 64.4(6) . . . . ?
O1 C4 C3 C5 -38.4(7) . . . . ?
O1 C4 C3 C2 -163.1(5) . . . . ?
N5 C17 C18 C20 49.1(6) . . . . ?
N5 C17 C18 C21 169.7(4) . . . . ?
N5 C17 C18 C19 -70.6(5) . . . . ?
N5 C22 C23 F2 -16.1(10) . . . . ?
N5 C22 C23 F1 105.6(8) . . . . ?
N5 C22 C23 F3 -134.2(8) . . . . ?
O4 C22 C23 F2 165.4(7) . . . . ?
O4 C22 C23 F1 -72.8(10) . . . . ?
O4 C22 C23 F3 47.4(11) . . . . ?
C8 N3 C6 C7 -83.3(5) . . . . ?
C8 N3 C6 C5 156.6(4) . . . . ?
C8 C9 C10 C13 -173.1(4) . . . . ?
C8 C9 C10 C11 -108.3(4) . . . . ?
N1 C4 C3 C5 141.1(4) . . . . ?
N1 C4 C3 C2 16.4(6) . . . . ?
C9 N4 C16 O3 168.9(4) . . . . ?
C9 N4 C16 C17 -13.4(7) . . . . ?
C9 N4 C12 C11 17.6(6) . . . . ?
C9 C10 C13 C11 93.8(5) . . . . ?
C9 C10 C13 C14 -15.9(8) . . . . ?
C9 C10 C13 C15 -159.5(5) . . . . ?
C9 C10 C11 C12 -1.1(6) . . . . ?
C9 C10 C11 C13 -115.7(4) . . . . ?
C4 N1 C1 C2 -14.6(7) . . . . ?
C4 C3 C5 C6 169.8(4) . . . . ?
C4 C3 C2 C1 -24.6(5) . . . . ?
C16 N4 C9 C8 -62.9(6) . . . . ?
C16 N4 C9 C10 177.9(4) . . . . ?
C16 N4 C12 C11 -177.1(4) . . . . ?
C16 C17 C18 C20 -72.7(6) . . . . ?
C16 C17 C18 C21 48.0(6) . . . . ?
C16 C17 C18 C19 167.6(5) . . . . ?
C6 N3 C8 O2 -8.0(7) . . . . ?
C6 N3 C8 C9 173.3(4) . . . . ?
C17 N5 C22 O4 -1.6(9) . . . . ?
C17 N5 C22 C23 -179.9(6) . . . . ?
C3 C2 C1 N1 23.7(6) . . . . ?
C7 C6 C5 C3 167.4(4) . . . . ?
C5 C3 C2 C1 -146.3(4) . . . . ?
C2 C3 C5 C6 -73.0(5) . . . . ?
C10 C13 C11 C12 -94.5(5) . . . . ?
C12 N4 C9 C8 101.1(5) . . . . ?
C12 N4 C9 C10 -18.1(5) . . . . ?
C12 N4 C16 O3 6.0(8) . . . . ?
C12 N4 C16 C17 -176.3(4) . . . . ?
C13 C10 C11 C12 114.6(5) . . . . ?
C1 N1 C4 O1 178.3(5) . . . . ?
C1 N1 C4 C3 -1.2(7) . . . . ?
C11 C10 C13 C14 -109.6(6) . . . . ?
C11 C10 C13 C15 106.8(6) . . . . ?
C22 N5 C17 C16 -130.9(5) . . . . ?
C22 N5 C17 C18 103.0(5) . . . . ?
C14 C13 C11 C10 112.4(6) . . . . ?
C14 C13 C11 C12 17.9(8) . . . . ?
C15 C13 C11 C10 -104.5(5) . . . . ?
C15 C13 C11 C12 161.0(5) . . . . ?
